data_2230114
loop_
_publ_author_name
'Zhu, Jing'
'Yang, Wen-ge'
'Wang, Lu-lu'
'Wang, Kai'
'Hu, Yong-hong'

_publ_section_title
;
 Bis[2-bromo-4-(2-hydroxyethyl)phenol] monohydrate
;
_journal_coeditor_code PV2391
_journal_issue 5
_journal_name_full 'Acta Crystallographica Section E'
_journal_page_first o1109
_journal_paper_doi 10.1107/S160053681101066X
_journal_volume 67
_journal_year 2011
_chemical_formula_iupac '2C8 H9 Br O2, H2 O'
_chemical_formula_moiety '2(C8 H9 Br O2), H2 O'
_chemical_formula_sum 'C16 H20 Br2 O5'
_chemical_formula_weight 452.14
_chemical_name_systematic
;
Bis[2-bromo-4-(2-hydroxyethyl)phenol] monohydrate
;
_space_group_IT_number 9
_symmetry_cell_setting monoclinic
_symmetry_space_group_name_Hall 'C -2yc'
_symmetry_space_group_name_H-M 'C 1 c 1'
_atom_sites_solution_hydrogens geom
_atom_sites_solution_primary direct
_atom_sites_solution_secondary difmap
_audit_creation_method SHELXL-97
_cell_angle_alpha 90.00
_cell_angle_beta 98.83(3)
_cell_angle_gamma 90.00
_cell_formula_units_Z 4
_cell_length_a 5.9790(12)
_cell_length_b 18.396(4)
_cell_length_c 16.801(3)
_cell_measurement_reflns_used 25
_cell_measurement_temperature 293(2)
_cell_measurement_theta_max 13
_cell_measurement_theta_min 9
_cell_volume 1826.0(6)
_computing_cell_refinement 'CAD-4 EXPRESS (Enraf--Nonius, 1989)'
_computing_data_collection 'CAD-4 EXPRESS (Enraf--Nonius, 1989)'
_computing_data_reduction 'XCAD4 (Harms & Wocadlo, 1995)'
_computing_molecular_graphics 'SHELXTL (Sheldrick, 2008)'
_computing_publication_material 'PLATON (Spek, 2009)'
_computing_structure_refinement 'SHELXL97 (Sheldrick, 2008)'
_computing_structure_solution 'SHELXS97 (Sheldrick, 2008)'
_diffrn_ambient_temperature 293(2)
_diffrn_measured_fraction_theta_full 0.998
_diffrn_measured_fraction_theta_max 0.998
_diffrn_measurement_device_type 'Enraf--Nonius CAD-4'
_diffrn_measurement_method \w/2\q
_diffrn_radiation_monochromator graphite
_diffrn_radiation_source 'fine-focus sealed tube'
_diffrn_radiation_type MoK\a
_diffrn_radiation_wavelength 0.71073
_diffrn_reflns_av_R_equivalents 0.0447
_diffrn_reflns_av_sigmaI/netI 0.0600
_diffrn_reflns_limit_h_max 7
_diffrn_reflns_limit_h_min 0
_diffrn_reflns_limit_k_max 22
_diffrn_reflns_limit_k_min -22
_diffrn_reflns_limit_l_max 19
_diffrn_reflns_limit_l_min -20
_diffrn_reflns_number 3585
_diffrn_reflns_theta_full 25.28
_diffrn_reflns_theta_max 25.28
_diffrn_reflns_theta_min 2.21
_diffrn_standards_decay_% 1
_diffrn_standards_interval_count 200
_diffrn_standards_interval_time 2
_diffrn_standards_number 3
_exptl_absorpt_coefficient_mu 4.460
_exptl_absorpt_correction_T_max 0.6640
_exptl_absorpt_correction_T_min 0.4691
_exptl_absorpt_correction_type psi-scan
_exptl_absorpt_process_details '(\y-scans; North <i>et al.</i>, 1968)'
_exptl_crystal_colour colorless
_exptl_crystal_density_diffrn 1.645
_exptl_crystal_density_method 'not measured'
_exptl_crystal_description block
_exptl_crystal_F_000 904
_exptl_crystal_size_max 0.20
_exptl_crystal_size_mid 0.10
_exptl_crystal_size_min 0.10
_refine_diff_density_max 0.322
_refine_diff_density_min -0.449
_refine_ls_abs_structure_details 'Flack (1983), 746 Friedel pairs'
_refine_ls_abs_structure_Flack 0.00(2)
_refine_ls_extinction_method none
_refine_ls_goodness_of_fit_ref 1.005
_refine_ls_hydrogen_treatment constr
_refine_ls_matrix_type full
_refine_ls_number_parameters 208
_refine_ls_number_reflns 1827
_refine_ls_number_restraints 2
_refine_ls_restrained_S_all 1.004
_refine_ls_R_factor_all 0.0770
_refine_ls_R_factor_gt 0.0446
_refine_ls_shift/su_max 0.000
_refine_ls_shift/su_mean 0.000
_refine_ls_structure_factor_coef Fsqd
_refine_ls_weighting_details 'calc w=1/[\s^2^(Fo^2^)+(0.0500P)^2^] where P=(Fo^2^+2Fc^2^)/3'
_refine_ls_weighting_scheme calc
_refine_ls_wR_factor_gt 0.0881
_refine_ls_wR_factor_ref 0.0954
_reflns_number_gt 1302
_reflns_number_total 1827
_reflns_threshold_expression I>2\s(I)
_cod_data_source_file pv2391.cif
_cod_data_source_block I
_cod_original_sg_symbol_H-M 'C c'
_cod_database_code 2230114
_cod_database_fobs_code 2230114

loop_
_symmetry_equiv_pos_as_xyz
'x, y, z'
'x, -y, z+1/2'
'x+1/2, y+1/2, z'
'x+1/2, -y+1/2, z+1/2'

loop_
_atom_site_type_symbol
_atom_site_label
_atom_site_fract_x
_atom_site_fract_y
_atom_site_fract_z
_atom_site_U_iso_or_equiv
_atom_site_adp_type
_atom_site_calc_flag
_atom_site_refinement_flags
_atom_site_occupancy
_atom_site_disorder_assembly
_atom_site_disorder_group
Br Br2 0.98869(14) 0.25839(6) 0.74826(7) 0.0700(4) Uani d . 1 . .
O O3 0.7384(12) 0.5738(3) 0.6248(4) 0.0621(18) Uani d . 1 . .
H H3A 0.8398 0.5653 0.5983 0.093 Uiso calc R 1 . .
O O4 0.5409(11) 0.2412(3) 0.6368(4) 0.0566(17) Uani d . 1 . .
H H4B 0.6442 0.2103 0.6523 0.068 Uiso d R 1 . .
C C9 0.827(2) 0.5705(6) 0.7086(6) 0.060(3) Uani d . 1 . .
H H9A 0.8513 0.6194 0.7299 0.072 Uiso calc R 1 . .
H H9B 0.9718 0.5455 0.7161 0.072 Uiso calc R 1 . .
C C10 0.6614(18) 0.5301(5) 0.7535(6) 0.061(3) Uani d . 1 . .
H H10A 0.7193 0.5299 0.8107 0.073 Uiso calc R 1 . .
H H10B 0.5173 0.5554 0.7458 0.073 Uiso calc R 1 . .
C C11 0.6262(19) 0.4526(5) 0.7238(6) 0.053(3) Uani d . 1 . .
C C12 0.4362(16) 0.4334(5) 0.6716(5) 0.048(2) Uani d . 1 . .
H H12A 0.3248 0.4680 0.6560 0.058 Uiso calc R 1 . .
C C13 0.4082(16) 0.3643(5) 0.6423(5) 0.051(2) Uani d . 1 . .
H H13A 0.2781 0.3530 0.6066 0.062 Uiso calc R 1 . .
C C14 0.5678(14) 0.3105(5) 0.6643(5) 0.044(2) Uani d . 1 . .
C C15 0.7609(14) 0.3305(5) 0.7164(5) 0.042(2) Uani d . 1 . .
C C16 0.7941(16) 0.3996(5) 0.7461(6) 0.052(2) Uani d . 1 . .
H H16A 0.9260 0.4113 0.7807 0.062 Uiso calc R 1 . .
O OW 0.3419(11) 0.6470(4) 0.5757(5) 0.074(2) Uani d . 1 . .
H HWA 0.2649 0.6129 0.5450 0.089 Uiso d R 1 . .
H HWB 0.3857 0.6750 0.5383 0.089 Uiso d R 1 . .
Br Br1 0.34194(14) 0.53555(5) 0.40416(7) 0.0640(3) Uani d . 1 . .
O O1 0.1966(11) 0.2167(3) 0.5222(4) 0.064(2) Uani d . 1 . .
H H1A 0.3182 0.2261 0.5501 0.096 Uiso calc R 1 . .
C C1 0.2190(18) 0.2218(6) 0.4413(6) 0.054(3) Uani d . 1 . .
H H1B 0.2241 0.1734 0.4187 0.065 Uiso calc R 1 . .
H H1C 0.3597 0.2463 0.4361 0.065 Uiso calc R 1 . .
O O2 -0.0093(10) 0.5504(3) 0.5150(4) 0.0542(17) Uani d . 1 . .
H H2A 0.0843 0.5814 0.5021 0.065 Uiso d R 1 . .
C C2 0.0224(18) 0.2636(5) 0.3950(6) 0.058(3) Uani d . 1 . .
H H2B 0.0376 0.2644 0.3383 0.069 Uiso calc R 1 . .
H H2C -0.1178 0.2388 0.4002 0.069 Uiso calc R 1 . .
C C3 0.0112(17) 0.3401(5) 0.4246(5) 0.049(2) Uani d . 1 . .
C C4 0.1511(15) 0.3940(5) 0.4051(5) 0.044(2) Uani d . 1 . .
H H4A 0.2537 0.3834 0.3703 0.053 Uiso calc R 1 . .
C C5 0.1449(15) 0.4620(5) 0.4346(5) 0.045(2) Uani d . 1 . .
C C6 -0.0025(16) 0.4810(5) 0.4867(5) 0.044(2) Uani d . 1 . .
C C7 -0.1492(16) 0.4280(5) 0.5058(5) 0.051(2) Uani d . 1 . .
H H7A -0.2543 0.4396 0.5393 0.061 Uiso calc R 1 . .
C C8 -0.1427(15) 0.3594(5) 0.4767(6) 0.050(2) Uani d . 1 . .
H H8A -0.2415 0.3246 0.4914 0.060 Uiso calc R 1 . .

loop_
_atom_site_aniso_label
_atom_site_aniso_U_11
_atom_site_aniso_U_22
_atom_site_aniso_U_33
_atom_site_aniso_U_12
_atom_site_aniso_U_13
_atom_site_aniso_U_23
Br2 0.0482(5) 0.0791(8) 0.0764(7) 0.0122(6) -0.0106(5) 0.0016(7)
O3 0.073(5) 0.066(4) 0.054(4) 0.009(4) 0.032(4) 0.004(3)
O4 0.045(4) 0.050(4) 0.072(4) 0.009(4) -0.002(3) -0.008(4)
C9 0.070(7) 0.047(6) 0.066(7) -0.003(5) 0.018(6) -0.007(5)
C10 0.064(7) 0.064(7) 0.058(6) -0.005(6) 0.019(5) -0.007(5)
C11 0.065(7) 0.058(6) 0.039(6) -0.006(6) 0.017(5) 0.010(5)
C12 0.038(5) 0.060(6) 0.046(5) 0.001(5) 0.002(4) -0.004(5)
C13 0.033(5) 0.062(7) 0.057(6) 0.002(5) 0.001(4) -0.008(5)
C14 0.035(5) 0.056(6) 0.040(5) -0.008(4) 0.001(4) 0.000(4)
C15 0.032(5) 0.051(6) 0.043(5) 0.002(4) 0.004(4) 0.009(4)
C16 0.043(6) 0.066(7) 0.046(6) -0.009(5) 0.005(4) -0.001(5)
OW 0.059(5) 0.071(4) 0.095(5) -0.010(4) 0.020(4) -0.024(4)
Br1 0.0591(6) 0.0682(6) 0.0715(7) -0.0019(6) 0.0322(5) 0.0040(6)
O1 0.054(4) 0.067(4) 0.062(4) -0.012(4) -0.020(4) 0.005(3)
C1 0.054(7) 0.049(6) 0.058(7) 0.015(5) 0.004(5) 0.003(5)
O2 0.043(4) 0.050(4) 0.074(4) -0.005(3) 0.022(3) -0.002(3)
C2 0.059(7) 0.069(7) 0.045(6) 0.007(6) 0.006(5) -0.009(5)
C3 0.051(6) 0.048(6) 0.044(6) 0.005(5) -0.008(5) -0.001(5)
C4 0.041(5) 0.053(6) 0.039(5) -0.001(5) 0.005(4) -0.001(5)
C5 0.044(5) 0.051(5) 0.042(5) -0.004(4) 0.009(4) 0.006(5)
C6 0.039(5) 0.051(7) 0.042(5) 0.003(5) 0.009(4) -0.002(5)
C7 0.038(5) 0.067(7) 0.050(5) 0.012(5) 0.013(4) 0.003(5)
C8 0.037(5) 0.053(6) 0.059(6) 0.001(5) 0.007(5) 0.001(5)

loop_
_atom_type_symbol
_atom_type_description
_atom_type_scat_dispersion_real
_atom_type_scat_dispersion_imag
_atom_type_scat_source
C C 0.0033 0.0016 'International Tables Vol C Tables 4.2.6.8 and 6.1.1.4'
H H 0.0000 0.0000 'International Tables Vol C Tables 4.2.6.8 and 6.1.1.4'
O O 0.0106 0.0060 'International Tables Vol C Tables 4.2.6.8 and 6.1.1.4'
Br Br -0.2901 2.4595 'International Tables Vol C Tables 4.2.6.8 and 6.1.1.4'

loop_
_geom_angle_atom_site_label_1
_geom_angle_atom_site_label_2
_geom_angle_atom_site_label_3
_geom_angle_site_symmetry_1
_geom_angle_site_symmetry_3
_geom_angle
_geom_angle_publ_flag
C9 O3 H3A . . 109.5 ?
C14 O4 H4B . . 118.7 ?
O3 C9 C10 . . 109.7(8) ?
O3 C9 H9A . . 109.7 ?
C10 C9 H9A . . 109.7 ?
O3 C9 H9B . . 109.7 ?
C10 C9 H9B . . 109.7 ?
H9A C9 H9B . . 108.2 ?
C11 C10 C9 . . 111.3(8) ?
C11 C10 H10A . . 109.4 ?
C9 C10 H10A . . 109.4 ?
C11 C10 H10B . . 109.4 ?
C9 C10 H10B . . 109.4 ?
H10A C10 H10B . . 108.0 ?
C12 C11 C16 . . 118.6(9) ?
C12 C11 C10 . . 120.8(10) ?
C16 C11 C10 . . 120.5(10) ?
C13 C12 C11 . . 121.0(10) ?
C13 C12 H12A . . 119.5 ?
C11 C12 H12A . . 119.5 ?
C12 C13 C14 . . 121.9(9) ?
C12 C13 H13A . . 119.1 ?
C14 C13 H13A . . 119.1 ?
O4 C14 C13 . . 122.7(8) ?
O4 C14 C15 . . 120.5(8) ?
C13 C14 C15 . . 116.8(9) ?
C16 C15 C14 . . 122.5(8) ?
C16 C15 Br2 . . 118.9(7) ?
C14 C15 Br2 . . 118.6(7) ?
C15 C16 C11 . . 119.2(9) ?
C15 C16 H16A . . 120.4 ?
C11 C16 H16A . . 120.4 ?
HWA OW HWB . . 100.5 ?
C1 O1 H1A . . 109.5 ?
O1 C1 C2 . . 110.7(8) ?
O1 C1 H1B . . 109.5 ?
C2 C1 H1B . . 109.5 ?
O1 C1 H1C . . 109.5 ?
C2 C1 H1C . . 109.5 ?
H1B C1 H1C . . 108.1 ?
C6 O2 H2A . . 118.8 ?
C3 C2 C1 . . 112.2(8) ?
C3 C2 H2B . . 109.2 ?
C1 C2 H2B . . 109.2 ?
C3 C2 H2C . . 109.2 ?
C1 C2 H2C . . 109.2 ?
H2B C2 H2C . . 107.9 ?
C4 C3 C8 . . 116.5(8) ?
C4 C3 C2 . . 122.7(9) ?
C8 C3 C2 . . 120.7(9) ?
C5 C4 C3 . . 122.1(9) ?
C5 C4 H4A . . 119.0 ?
C3 C4 H4A . . 119.0 ?
C4 C5 C6 . . 121.8(8) ?
C4 C5 Br1 . . 120.2(6) ?
C6 C5 Br1 . . 118.0(7) ?
O2 C6 C5 . . 121.0(8) ?
O2 C6 C7 . . 121.7(8) ?
C5 C6 C7 . . 117.2(8) ?
C8 C7 C6 . . 121.3(9) ?
C8 C7 H7A . . 119.4 ?
C6 C7 H7A . . 119.4 ?
C7 C8 C3 . . 121.1(9) ?
C7 C8 H8A . . 119.5 ?
C3 C8 H8A . . 119.5 ?

loop_
_geom_bond_atom_site_label_1
_geom_bond_atom_site_label_2
_geom_bond_site_symmetry_2
_geom_bond_distance
_geom_bond_publ_flag
Br2 C15 . 1.918(8) ?
O3 C9 . 1.428(11) ?
O3 H3A . 0.8200 ?
O4 C14 . 1.357(11) ?
O4 H4B . 0.8500 ?
C9 C10 . 1.529(14) ?
C9 H9A . 0.9700 ?
C9 H9B . 0.9700 ?
C10 C11 . 1.515(13) ?
C10 H10A . 0.9700 ?
C10 H10B . 0.9700 ?
C11 C12 . 1.370(14) ?
C11 C16 . 1.409(14) ?
C12 C13 . 1.364(12) ?
C12 H12A . 0.9300 ?
C13 C14 . 1.385(12) ?
C13 H13A . 0.9300 ?
C14 C15 . 1.388(11) ?
C15 C16 . 1.368(12) ?
C16 H16A . 0.9300 ?
OW HWA . 0.8938 ?
OW HWB . 0.8827 ?
Br1 C5 . 1.915(9) ?
O1 C1 . 1.391(12) ?
O1 H1A . 0.8200 ?
C1 C2 . 1.515(14) ?
C1 H1B . 0.9700 ?
C1 H1C . 0.9700 ?
O2 C6 . 1.365(10) ?
O2 H2A . 0.8500 ?
C2 C3 . 1.497(12) ?
C2 H2B . 0.9700 ?
C2 H2C . 0.9700 ?
C3 C4 . 1.370(12) ?
C3 C8 . 1.410(13) ?
C4 C5 . 1.348(11) ?
C4 H4A . 0.9300 ?
C5 C6 . 1.380(12) ?
C6 C7 . 1.382(12) ?
C7 C8 . 1.355(12) ?
C7 H7A . 0.9300 ?
C8 H8A . 0.9300 ?

loop_
_geom_hbond_atom_site_label_D
_geom_hbond_atom_site_label_H
_geom_hbond_atom_site_label_A
_geom_hbond_site_symmetry_A
_geom_hbond_distance_DH
_geom_hbond_distance_HA
_geom_hbond_distance_DA
_geom_hbond_angle_DHA
_geom_hbond_publ_flag
OW HWA Br1 . 0.89 2.86 3.537(8) 134 yes
OW HWA O2 . 0.89 2.00 2.820(10) 151 yes
O1 H1A O4 . 0.82 1.84 2.633(9) 163 yes
OW HWB O1 3_555 0.88 2.07 2.745(10) 133 yes
O2 H2A Br1 . 0.85 2.56 3.026(6) 115 yes
O2 H2A OW . 0.85 2.18 2.820(9) 131 yes
O3 H3A O2 1_655 0.82 1.80 2.592(9) 162 yes
O4 H4B Br2 . 0.85 2.57 3.039(7) 116 yes
O4 H4B OW 3_545 0.85 2.21 2.804(10) 127 yes

loop_
_geom_torsion_atom_site_label_1
_geom_torsion_atom_site_label_2
_geom_torsion_atom_site_label_3
_geom_torsion_atom_site_label_4
_geom_torsion_site_symmetry_1
_geom_torsion_site_symmetry_2
_geom_torsion_site_symmetry_3
_geom_torsion_site_symmetry_4
_geom_torsion
_geom_torsion_publ_flag
O3 C9 C10 C11 . . . . 61.5(11) ?
C9 C10 C11 C12 . . . . -101.5(11) ?
C9 C10 C11 C16 . . . . 75.1(12) ?
C16 C11 C12 C13 . . . . 0.7(14) ?
C10 C11 C12 C13 . . . . 177.4(9) ?
C11 C12 C13 C14 . . . . 0.6(15) ?
C12 C13 C14 O4 . . . . 178.9(9) ?
C12 C13 C14 C15 . . . . -1.3(13) ?
O4 C14 C15 C16 . . . . -179.4(8) ?
C13 C14 C15 C16 . . . . 0.8(13) ?
O4 C14 C15 Br2 . . . . 0.2(11) ?
C13 C14 C15 Br2 . . . . -179.6(6) ?
C14 C15 C16 C11 . . . . 0.5(14) ?
Br2 C15 C16 C11 . . . . -179.2(7) ?
C12 C11 C16 C15 . . . . -1.2(14) ?
C10 C11 C16 C15 . . . . -177.9(8) ?
O1 C1 C2 C3 . . . . 61.7(11) ?
C1 C2 C3 C4 . . . . 77.6(11) ?
C1 C2 C3 C8 . . . . -100.6(11) ?
C8 C3 C4 C5 . . . . 0.8(14) ?
C2 C3 C4 C5 . . . . -177.4(8) ?
C3 C4 C5 C6 . . . . 0.3(14) ?
C3 C4 C5 Br1 . . . . -179.2(7) ?
C4 C5 C6 O2 . . . . -178.8(8) ?
Br1 C5 C6 O2 . . . . 0.7(12) ?
C4 C5 C6 C7 . . . . -1.8(13) ?
Br1 C5 C6 C7 . . . . 177.7(7) ?
O2 C6 C7 C8 . . . . 179.3(8) ?
C5 C6 C7 C8 . . . . 2.3(14) ?
C6 C7 C8 C3 . . . . -1.2(14) ?
C4 C3 C8 C7 . . . . -0.3(14) ?
C2 C3 C8 C7 . . . . 177.9(9) ?

loop_
_cod_related_entry_id
_cod_related_entry_database
_cod_related_entry_code
1 ChemSpider 30656660
